data_1553876
loop_
_publ_author_name
'Jiang, Bo'
'Shi, Min'

_publ_section_title
;
 Rhodium(ii)-catalyzed intermolecular [3 + 2] annulation of N-vinyl
 indoles with N-tosyl-1,2,3-triazoles via an aza-vinyl Rh carbene
;
_journal_issue 12
_journal_name_full 'Organic Chemistry Frontiers'
_journal_page_first 2459
_journal_paper_doi 10.1039/C7QO00703E
_journal_volume 4
_journal_year 2017
_chemical_formula_moiety 'C44 H45 Br2 N3 O6 S2'
_chemical_formula_sum 'C44 H45 Br2 N3 O6 S2'
_chemical_formula_weight 935.77
_space_group_crystal_system monoclinic
_space_group_IT_number 14
_space_group_name_Hall '-P 2ybc'
_space_group_name_H-M_alt 'P 1 21/c 1'
_atom_sites_solution_hydrogens geom
_atom_sites_solution_primary dual
_audit_creation_date 2017-08-21
_audit_creation_method
;
Olex2 1.2
(compiled 2017.08.10 svn.r3458 for OlexSys, GUI svn.r5381)
;
_audit_update_record
;
2017-08-23 deposited with the CCDC.
2017-09-08 downloaded from the CCDC.
;
_cell_angle_alpha 90
_cell_angle_beta 98.559(6)
_cell_angle_gamma 90
_cell_formula_units_Z 4
_cell_length_a 13.823(2)
_cell_length_b 11.5473(19)
_cell_length_c 30.267(5)
_cell_measurement_reflns_used 4075
_cell_measurement_temperature 272(2)
_cell_measurement_theta_max 21.610
_cell_measurement_theta_min 2.23
_cell_volume 4777.4(13)
_computing_cell_refinement 'SAINT v8.37A (Bruker, 2015)'
_computing_data_reduction 'SAINT v8.37A (Bruker, 2015)'
_computing_molecular_graphics 'Olex2 (Dolomanov et al., 2009)'
_computing_publication_material 'Olex2 (Dolomanov et al., 2009)'
_computing_structure_refinement 'ShelXL (Sheldrick, 2015)'
_computing_structure_solution 'ShelXT (Sheldrick, 2015)'
_diffrn_ambient_temperature 272.29
_diffrn_measured_fraction_theta_full 0.990
_diffrn_measured_fraction_theta_max 0.979
_diffrn_measurement_device_type 'Bruker D8 Venture'
_diffrn_measurement_method '\f and \w scans'
_diffrn_radiation_type MoK\a
_diffrn_radiation_wavelength 0.71073
_diffrn_reflns_av_R_equivalents 0.0606
_diffrn_reflns_av_unetI/netI 0.1150
_diffrn_reflns_Laue_measured_fraction_full 0.990
_diffrn_reflns_Laue_measured_fraction_max 0.979
_diffrn_reflns_limit_h_max 17
_diffrn_reflns_limit_h_min -17
_diffrn_reflns_limit_k_max 14
_diffrn_reflns_limit_k_min -13
_diffrn_reflns_limit_l_max 35
_diffrn_reflns_limit_l_min -39
_diffrn_reflns_number 22460
_diffrn_reflns_point_group_measured_fraction_full 0.990
_diffrn_reflns_point_group_measured_fraction_max 0.979
_diffrn_reflns_theta_full 25.242
_diffrn_reflns_theta_max 27.544
_diffrn_reflns_theta_min 2.698
_diffrn_standards_number 0
_exptl_absorpt_coefficient_mu 1.830
_exptl_absorpt_correction_T_max 0.7456
_exptl_absorpt_correction_T_min 0.5665
_exptl_absorpt_correction_type multi-scan
_exptl_absorpt_process_details
'SADABS-2016/2 (Bruker,2016/2) was used for absorption correction. wR2(int) was 0.0882 before and 0.0552 after correction. The Ratio of minimum to maximum transmission is 0.7598. The \l/2 correction factor is Not present.'
_exptl_crystal_colour colourless
_exptl_crystal_density_diffrn 1.301
_exptl_crystal_description block
_exptl_crystal_F_000 1920
_exptl_crystal_size_max 0.22
_exptl_crystal_size_mid 0.2
_exptl_crystal_size_min 0.15
_refine_diff_density_max 0.672
_refine_diff_density_min -0.714
_refine_diff_density_rms 0.087
_refine_ls_extinction_method none
_refine_ls_goodness_of_fit_ref 0.941
_refine_ls_hydrogen_treatment constr
_refine_ls_matrix_type full
_refine_ls_number_parameters 518
_refine_ls_number_reflns 10781
_refine_ls_number_restraints 0
_refine_ls_restrained_S_all 0.941
_refine_ls_R_factor_all 0.1540
_refine_ls_R_factor_gt 0.0663
_refine_ls_shift/su_max 0.007
_refine_ls_shift/su_mean 0.000
_refine_ls_structure_factor_coef Fsqd
_refine_ls_weighting_details 'w=1/[\s^2^(Fo^2^)+(0.1030P)^2^] where P=(Fo^2^+2Fc^2^)/3'
_refine_ls_weighting_scheme calc
_refine_ls_wR_factor_gt 0.1613
_refine_ls_wR_factor_ref 0.2048
_reflns_Friedel_coverage 0.000
_reflns_number_gt 4890
_reflns_number_total 10781
_reflns_threshold_expression 'I > 2\s(I)'
_cod_data_source_file c7qo00703e2.cif
_cod_data_source_block mo_d8v17274_0m
_cod_original_cell_volume 4777.3(14)
_cod_database_code 1553876
_shelxl_version_number 2013-4
_shelx_space_group_comment
;
The symmetry employed for this shelxl refinement is uniquely defined
by the following loop, which should always be used as a source of
symmetry information in preference to the above space-group names.
They are only intended as comments.
;
_shelx_estimated_absorpt_t_max 0.771
_shelx_estimated_absorpt_t_min 0.689
_olex2_refinement_description
;
1. Fixed Uiso
 At 1.2 times of:
  All C(H) groups, All C(H,H) groups
 At 1.5 times of:
  All C(H,H,H) groups
2.a Ternary CH refined with riding coordinates:
 C1(H1), C4(H4), C5(H5), C7(H7)
2.b Secondary CH2 refined with riding coordinates:
 C2(H2A,H2B), C6(H6A,H6B), C15(H15A,H15B), C36(H36A,H36B)
2.c Aromatic/amide H refined with riding coordinates:
 C10(H10), C12(H12), C13(H13), C18(H18), C19(H19), C20(H20), C21(H21),
 C22(H22), C24(H24), C25(H25), C27(H27), C28(H28), C31(H31), C32(H32), C33(H33),
  C34(H34), C35(H35), C39(H39), C40(H40), C42(H42), C43(H43)
2.d Idealised Me refined as rotating group:
 C16(H16A,H16B,H16C), C29(H29A,H29B,H29C), C37(H37A,H37B,H37C), C44(H44A,H44B,
 H44C)
;
_olex2_submission_special_instructions 'No special instructions were received'

loop_
_space_group_symop_operation_xyz
'x, y, z'
'-x, y+1/2, -z+1/2'
'-x, -y, -z'
'x, -y-1/2, z-1/2'

loop_
_atom_site_label
_atom_site_type_symbol
_atom_site_fract_x
_atom_site_fract_y
_atom_site_fract_z
_atom_site_U_iso_or_equiv
_atom_site_adp_type
_atom_site_occupancy
_atom_site_site_symmetry_order
_atom_site_calc_flag
_atom_site_refinement_flags_posn
Br1 Br 0.52219(4) 0.19632(5) 0.32009(2) 0.0598(2) Uani 1 1 d .
Br2 Br 0.23176(5) 0.86905(6) 0.46524(3) 0.0854(3) Uani 1 1 d .
S1 S 0.40245(10) 0.22661(13) 0.43879(5) 0.0529(4) Uani 1 1 d .
S2 S 0.11894(9) 0.20139(12) 0.30382(5) 0.0479(3) Uani 1 1 d .
O1 O 0.5681(2) 0.4471(3) 0.41495(11) 0.0460(9) Uani 1 1 d .
O2 O 0.0275(2) 0.4563(3) 0.38687(11) 0.0479(9) Uani 1 1 d .
O3 O 0.2986(3) 0.2241(4) 0.43391(13) 0.0628(11) Uani 1 1 d .
O4 O 0.4595(3) 0.2556(4) 0.48089(12) 0.0678(11) Uani 1 1 d .
O5 O 0.2081(3) 0.1422(3) 0.32061(14) 0.0618(11) Uani 1 1 d .
O6 O 0.0805(3) 0.1947(3) 0.25742(11) 0.0561(10) Uani 1 1 d .
N1 N 0.4291(3) 0.3236(4) 0.40230(13) 0.0393(10) Uani 1 1 d .
N2 N 0.2761(2) 0.4198(4) 0.36766(13) 0.0398(10) Uani 1 1 d .
N3 N 0.1385(3) 0.3401(4) 0.31410(13) 0.0422(10) Uani 1 1 d .
C1 C 0.3564(3) 0.3497(5) 0.36089(16) 0.0416(12) Uani 1 1 d .
H1 H 0.3320 0.2767 0.3470 0.050 Uiso 1 1 calc R
C2 C 0.4231(3) 0.4078(5) 0.33165(16) 0.0420(12) Uani 1 1 d .
H2A H 0.3998 0.3929 0.3003 0.050 Uiso 1 1 calc R
H2B H 0.4245 0.4909 0.3365 0.050 Uiso 1 1 calc R
C3 C 0.5238(3) 0.3571(4) 0.34482(16) 0.0393(11) Uani 1 1 d .
C4 C 0.5306(3) 0.3424(5) 0.39600(16) 0.0415(12) Uani 1 1 d .
H4 H 0.5722 0.2766 0.4069 0.050 Uiso 1 1 calc R
C5 C 0.1758(3) 0.3760(4) 0.36094(16) 0.0381(11) Uani 1 1 d .
H5 H 0.1675 0.3141 0.3822 0.046 Uiso 1 1 calc R
C6 C 0.0607(4) 0.4200(4) 0.29341(18) 0.0484(13) Uani 1 1 d .
H6A H -0.0037 0.3883 0.2950 0.058 Uiso 1 1 calc R
H6B H 0.0665 0.4346 0.2624 0.058 Uiso 1 1 calc R
C7 C 0.0778(3) 0.5305(5) 0.32099(16) 0.0434(12) Uani 1 1 d .
H7 H 0.0147 0.5692 0.3210 0.052 Uiso 1 1 calc R
C8 C 0.1132(3) 0.4836(4) 0.36868(15) 0.0374(11) Uani 1 1 d .
C9 C 0.1856(3) 0.5617(5) 0.39627(16) 0.0418(12) Uani 1 1 d .
C10 C 0.1689(4) 0.6624(5) 0.41742(18) 0.0502(13) Uani 1 1 d .
H10 H 0.1057 0.6877 0.4192 0.060 Uiso 1 1 calc R
C11 C 0.2516(4) 0.7267(5) 0.43654(17) 0.0498(13) Uani 1 1 d .
C12 C 0.3444(4) 0.6878(5) 0.43435(18) 0.0515(14) Uani 1 1 d .
H12 H 0.3978 0.7311 0.4474 0.062 Uiso 1 1 calc R
C13 C 0.3596(3) 0.5851(5) 0.41297(17) 0.0448(12) Uani 1 1 d .
H13 H 0.4228 0.5587 0.4120 0.054 Uiso 1 1 calc R
C14 C 0.2795(3) 0.5218(4) 0.39304(16) 0.0395(11) Uani 1 1 d .
C15 C 0.6169(5) 0.4386(7) 0.4604(2) 0.090(2) Uani 1 1 d .
H15A H 0.5686 0.4385 0.4806 0.108 Uiso 1 1 calc R
H15B H 0.6529 0.3663 0.4643 0.108 Uiso 1 1 calc R
C16 C 0.6832(6) 0.5340(8) 0.4711(3) 0.110(3) Uani 1 1 d .
H16A H 0.7227 0.5432 0.4478 0.165 Uiso 1 1 calc GR
H16B H 0.7245 0.5188 0.4989 0.165 Uiso 1 1 calc GR
H16C H 0.6465 0.6036 0.4737 0.165 Uiso 1 1 calc GR
C17 C 0.6081(3) 0.4195(4) 0.32862(17) 0.0402(12) Uani 1 1 d .
C18 C 0.5917(4) 0.4974(5) 0.29316(19) 0.0565(15) Uani 1 1 d .
H18 H 0.5281 0.5138 0.2799 0.068 Uiso 1 1 calc R
C19 C 0.6688(4) 0.5499(5) 0.2778(2) 0.0660(17) Uani 1 1 d .
H19 H 0.6568 0.6015 0.2540 0.079 Uiso 1 1 calc R
C20 C 0.7620(4) 0.5284(5) 0.2964(2) 0.0623(16) Uani 1 1 d .
H20 H 0.8138 0.5646 0.2856 0.075 Uiso 1 1 calc R
C21 C 0.7797(4) 0.4518(5) 0.3319(2) 0.0595(16) Uani 1 1 d .
H21 H 0.8436 0.4360 0.3450 0.071 Uiso 1 1 calc R
C22 C 0.7028(4) 0.3993(5) 0.34772(18) 0.0492(13) Uani 1 1 d .
H22 H 0.7151 0.3489 0.3719 0.059 Uiso 1 1 calc R
C23 C 0.4444(4) 0.0918(5) 0.4233(2) 0.0565(15) Uani 1 1 d .
C24 C 0.5341(4) 0.0513(6) 0.4439(2) 0.0714(19) Uani 1 1 d .
H24 H 0.5710 0.0935 0.4666 0.086 Uiso 1 1 calc R
C25 C 0.5680(5) -0.0545(7) 0.4298(3) 0.091(3) Uani 1 1 d .
H25 H 0.6273 -0.0832 0.4441 0.109 Uiso 1 1 calc R
C26 C 0.5174(6) -0.1171(6) 0.3959(3) 0.092(3) Uani 1 1 d .
C27 C 0.4269(6) -0.0756(6) 0.3759(3) 0.088(2) Uani 1 1 d .
H27 H 0.3908 -0.1180 0.3531 0.106 Uiso 1 1 calc R
C28 C 0.3892(5) 0.0282(6) 0.3895(2) 0.0694(18) Uani 1 1 d .
H28 H 0.3282 0.0545 0.3762 0.083 Uiso 1 1 calc R
C29 C 0.5595(7) -0.2302(6) 0.3800(4) 0.142(4) Uani 1 1 d .
H29A H 0.5596 -0.2884 0.4027 0.213 Uiso 1 1 calc GR
H29B H 0.6252 -0.2172 0.3745 0.213 Uiso 1 1 calc GR
H29C H 0.5199 -0.2557 0.3530 0.213 Uiso 1 1 calc GR
C30 C 0.1464(4) 0.6138(5) 0.30382(18) 0.0482(13) Uani 1 1 d .
C31 C 0.1349(5) 0.7340(5) 0.3095(2) 0.0639(16) Uani 1 1 d .
H31 H 0.0840 0.7616 0.3235 0.077 Uiso 1 1 calc R
C32 C 0.2000(6) 0.8116(7) 0.2942(3) 0.091(2) Uani 1 1 d .
H32 H 0.1928 0.8907 0.2985 0.109 Uiso 1 1 calc R
C33 C 0.2745(6) 0.7722(8) 0.2729(3) 0.089(2) Uani 1 1 d .
H33 H 0.3173 0.8242 0.2625 0.106 Uiso 1 1 calc R
C34 C 0.2850(5) 0.6573(7) 0.2671(2) 0.077(2) Uani 1 1 d .
H34 H 0.3359 0.6306 0.2529 0.093 Uiso 1 1 calc R
C35 C 0.2222(4) 0.5790(6) 0.28179(18) 0.0583(15) Uani 1 1 d .
H35 H 0.2308 0.5005 0.2768 0.070 Uiso 1 1 calc R
C36 C 0.0413(4) 0.4120(6) 0.43159(19) 0.0650(17) Uani 1 1 d .
H36A H 0.0821 0.4645 0.4513 0.078 Uiso 1 1 calc R
H36B H 0.0735 0.3372 0.4326 0.078 Uiso 1 1 calc R
C37 C -0.0561(5) 0.4004(7) 0.4463(2) 0.079(2) Uani 1 1 d .
H37A H -0.0975 0.3528 0.4254 0.118 Uiso 1 1 calc GR
H37B H -0.0851 0.4756 0.4476 0.118 Uiso 1 1 calc GR
H37C H -0.0486 0.3652 0.4753 0.118 Uiso 1 1 calc GR
C38 C 0.0287(4) 0.1563(5) 0.33465(19) 0.0493(13) Uani 1 1 d .
C39 C 0.0535(5) 0.1120(5) 0.3769(2) 0.0693(18) Uani 1 1 d .
H39 H 0.1186 0.0984 0.3885 0.083 Uiso 1 1 calc R
C40 C -0.0198(6) 0.0878(6) 0.4019(2) 0.084(2) Uani 1 1 d .
H40 H -0.0036 0.0570 0.4304 0.101 Uiso 1 1 calc R
C41 C -0.1182(6) 0.1089(6) 0.3851(3) 0.080(2) Uani 1 1 d .
C42 C -0.1414(5) 0.1499(6) 0.3430(2) 0.0687(17) Uani 1 1 d .
H42 H -0.2066 0.1622 0.3312 0.082 Uiso 1 1 calc R
C43 C -0.0693(4) 0.1738(5) 0.31737(19) 0.0548(14) Uani 1 1 d .
H43 H -0.0861 0.2018 0.2884 0.066 Uiso 1 1 calc R
C44 C -0.1975(7) 0.0831(9) 0.4142(3) 0.128(3) Uani 1 1 d .
H44A H -0.2159 0.1537 0.4275 0.191 Uiso 1 1 calc GR
H44B H -0.1725 0.0293 0.4373 0.191 Uiso 1 1 calc GR
H44C H -0.2536 0.0503 0.3960 0.191 Uiso 1 1 calc GR

loop_
_atom_site_aniso_label
_atom_site_aniso_U_11
_atom_site_aniso_U_22
_atom_site_aniso_U_33
_atom_site_aniso_U_23
_atom_site_aniso_U_13
_atom_site_aniso_U_12
Br1 0.0575(4) 0.0540(4) 0.0700(4) -0.0136(3) 0.0166(3) -0.0060(3)
Br2 0.0867(5) 0.0779(5) 0.0886(5) -0.0413(4) 0.0031(4) 0.0058(4)
S1 0.0430(8) 0.0652(9) 0.0508(8) 0.0145(8) 0.0080(6) -0.0042(6)
S2 0.0372(7) 0.0530(8) 0.0525(8) -0.0121(7) 0.0034(6) -0.0001(6)
O1 0.046(2) 0.054(2) 0.0360(19) -0.0027(18) -0.0006(15) -0.0085(16)
O2 0.0346(18) 0.064(2) 0.046(2) -0.001(2) 0.0096(15) -0.0008(16)
O3 0.044(2) 0.077(3) 0.069(3) 0.024(2) 0.0160(18) -0.0012(18)
O4 0.076(3) 0.088(3) 0.037(2) 0.012(2) 0.0007(19) -0.007(2)
O5 0.044(2) 0.053(2) 0.085(3) -0.012(2) -0.0046(19) 0.0073(17)
O6 0.054(2) 0.070(3) 0.042(2) -0.019(2) 0.0034(16) -0.0067(18)
N1 0.032(2) 0.049(2) 0.037(2) 0.009(2) 0.0040(16) 0.0001(17)
N2 0.024(2) 0.050(2) 0.044(2) -0.004(2) 0.0010(17) 0.0024(17)
N3 0.038(2) 0.050(3) 0.037(2) -0.002(2) 0.0001(17) 0.0026(18)
C1 0.031(3) 0.054(3) 0.039(3) 0.001(3) 0.001(2) 0.005(2)
C2 0.034(3) 0.055(3) 0.035(3) 0.007(3) -0.001(2) 0.003(2)
C3 0.033(3) 0.046(3) 0.038(3) -0.005(3) 0.001(2) -0.003(2)
C4 0.036(3) 0.053(3) 0.034(3) 0.003(3) -0.001(2) 0.001(2)
C5 0.030(3) 0.046(3) 0.038(3) 0.000(2) 0.003(2) -0.002(2)
C6 0.040(3) 0.057(3) 0.046(3) 0.005(3) -0.002(2) 0.005(2)
C7 0.036(3) 0.057(3) 0.037(3) -0.003(3) 0.003(2) 0.000(2)
C8 0.029(2) 0.050(3) 0.034(3) -0.005(2) 0.0063(19) 0.000(2)
C9 0.034(3) 0.052(3) 0.039(3) 0.000(3) 0.004(2) -0.001(2)
C10 0.047(3) 0.059(3) 0.044(3) -0.010(3) 0.007(2) 0.004(3)
C11 0.056(4) 0.054(3) 0.037(3) -0.008(3) 0.002(2) 0.004(3)
C12 0.052(3) 0.055(3) 0.045(3) -0.001(3) -0.003(2) -0.006(3)
C13 0.035(3) 0.052(3) 0.045(3) -0.004(3) -0.001(2) -0.004(2)
C14 0.038(3) 0.048(3) 0.032(3) 0.005(3) 0.002(2) -0.003(2)
C15 0.101(5) 0.117(6) 0.042(4) 0.007(4) -0.023(3) -0.031(5)
C16 0.102(6) 0.146(8) 0.074(5) -0.033(6) -0.018(4) -0.042(5)
C17 0.030(3) 0.045(3) 0.045(3) 0.000(3) 0.006(2) 0.003(2)
C18 0.042(3) 0.070(4) 0.057(4) 0.012(3) 0.006(3) 0.001(3)
C19 0.063(4) 0.069(4) 0.066(4) 0.019(4) 0.013(3) -0.001(3)
C20 0.045(4) 0.069(4) 0.076(4) 0.003(4) 0.022(3) -0.011(3)
C21 0.041(3) 0.076(4) 0.062(4) 0.000(4) 0.010(3) -0.007(3)
C22 0.042(3) 0.058(3) 0.047(3) 0.010(3) 0.007(2) -0.002(2)
C23 0.047(3) 0.053(3) 0.070(4) 0.022(3) 0.009(3) 0.000(3)
C24 0.054(4) 0.069(4) 0.086(5) 0.030(4) -0.007(3) -0.004(3)
C25 0.053(4) 0.074(5) 0.143(8) 0.034(5) 0.004(4) 0.008(4)
C26 0.069(5) 0.060(4) 0.154(8) 0.017(5) 0.037(5) 0.001(4)
C27 0.090(5) 0.052(4) 0.118(7) 0.005(5) 0.004(5) -0.009(4)
C28 0.061(4) 0.059(4) 0.085(5) 0.011(4) 0.001(3) -0.006(3)
C29 0.127(7) 0.055(5) 0.256(14) 0.007(7) 0.068(8) 0.009(5)
C30 0.045(3) 0.053(3) 0.043(3) 0.007(3) -0.006(2) -0.001(2)
C31 0.076(4) 0.059(4) 0.054(4) -0.004(3) 0.002(3) -0.006(3)
C32 0.108(6) 0.073(5) 0.084(5) 0.013(5) -0.009(5) -0.028(5)
C33 0.082(5) 0.104(7) 0.076(5) 0.027(5) 0.001(4) -0.029(5)
C34 0.060(4) 0.100(6) 0.069(5) 0.032(5) 0.000(3) -0.003(4)
C35 0.049(3) 0.071(4) 0.053(4) 0.022(3) 0.005(3) 0.006(3)
C36 0.052(4) 0.090(5) 0.055(4) 0.011(4) 0.013(3) 0.005(3)
C37 0.067(4) 0.108(6) 0.069(4) 0.005(4) 0.033(3) -0.004(4)
C38 0.047(3) 0.047(3) 0.052(3) -0.005(3) 0.000(2) -0.002(2)
C39 0.067(4) 0.064(4) 0.072(4) 0.007(4) -0.005(3) -0.016(3)
C40 0.117(7) 0.076(5) 0.059(4) 0.004(4) 0.009(4) -0.027(4)
C41 0.101(6) 0.076(5) 0.071(5) -0.022(4) 0.033(4) -0.024(4)
C42 0.063(4) 0.080(5) 0.066(4) 0.000(4) 0.017(3) -0.009(3)
C43 0.053(4) 0.059(4) 0.051(3) -0.004(3) 0.004(3) -0.007(3)
C44 0.137(8) 0.149(9) 0.112(7) 0.005(7) 0.069(6) -0.017(7)

loop_
_atom_type_symbol
_atom_type_description
_atom_type_scat_dispersion_real
_atom_type_scat_dispersion_imag
_atom_type_scat_source
C C 0.0033 0.0016 'International Tables Vol C Tables 4.2.6.8 and 6.1.1.4'
H H 0.0000 0.0000 'International Tables Vol C Tables 4.2.6.8 and 6.1.1.4'
Br Br -0.2901 2.4595 'International Tables Vol C Tables 4.2.6.8 and 6.1.1.4'
N N 0.0061 0.0033 'International Tables Vol C Tables 4.2.6.8 and 6.1.1.4'
O O 0.0106 0.0060 'International Tables Vol C Tables 4.2.6.8 and 6.1.1.4'
S S 0.1246 0.1234 'International Tables Vol C Tables 4.2.6.8 and 6.1.1.4'

loop_
_geom_angle_atom_site_label_1
_geom_angle_atom_site_label_2
_geom_angle_atom_site_label_3
_geom_angle
O3 S1 O4 120.7(3)
O3 S1 N1 105.5(2)
O3 S1 C23 108.9(3)
O4 S1 N1 106.7(2)
O4 S1 C23 106.6(3)
N1 S1 C23 107.9(2)
O5 S2 N3 106.8(2)
O5 S2 C38 108.3(3)
O6 S2 O5 119.8(2)
O6 S2 N3 105.4(2)
O6 S2 C38 108.6(2)
N3 S2 C38 107.4(2)
C4 O1 C15 115.0(4)
C8 O2 C36 116.4(4)
C1 N1 S1 120.1(3)
C4 N1 S1 120.2(3)
C4 N1 C1 113.2(4)
C1 N2 C5 122.1(4)
C14 N2 C1 126.7(4)
C14 N2 C5 108.7(3)
C5 N3 S2 118.2(3)
C6 N3 S2 115.9(3)
C6 N3 C5 110.8(4)
N1 C1 H1 109.1
N1 C1 C2 100.6(3)
N2 C1 N1 115.7(4)
N2 C1 H1 109.1
N2 C1 C2 112.8(4)
C2 C1 H1 109.1
C1 C2 H2A 110.4
C1 C2 H2B 110.4
H2A C2 H2B 108.6
C3 C2 C1 106.8(4)
C3 C2 H2A 110.4
C3 C2 H2B 110.4
C2 C3 Br1 107.6(3)
C2 C3 C4 102.9(4)
C2 C3 C17 117.0(4)
C4 C3 Br1 105.6(3)
C17 C3 Br1 106.7(3)
C17 C3 C4 116.2(4)
O1 C4 N1 112.3(4)
O1 C4 C3 106.2(4)
O1 C4 H4 111.6
N1 C4 C3 103.3(3)
N1 C4 H4 111.6
C3 C4 H4 111.6
N2 C5 N3 114.5(4)
N2 C5 H5 111.3
N2 C5 C8 104.0(4)
N3 C5 H5 111.3
N3 C5 C8 104.1(4)
C8 C5 H5 111.3
N3 C6 H6A 110.9
N3 C6 H6B 110.9
N3 C6 C7 104.2(4)
H6A C6 H6B 108.9
C7 C6 H6A 110.9
C7 C6 H6B 110.9
C6 C7 H7 108.5
C6 C7 C8 102.7(4)
C8 C7 H7 108.5
C30 C7 C6 113.8(4)
C30 C7 H7 108.5
C30 C7 C8 114.8(4)
O2 C8 C5 113.5(4)
O2 C8 C7 105.8(3)
O2 C8 C9 116.4(4)
C7 C8 C5 104.2(4)
C9 C8 C5 102.9(4)
C9 C8 C7 113.5(4)
C10 C9 C8 128.8(4)
C10 C9 C14 122.6(5)
C14 C9 C8 108.2(4)
C9 C10 H10 121.4
C9 C10 C11 117.2(5)
C11 C10 H10 121.4
C10 C11 Br2 118.7(4)
C12 C11 Br2 120.4(4)
C12 C11 C10 121.0(5)
C11 C12 H12 119.6
C11 C12 C13 120.8(5)
C13 C12 H12 119.6
C12 C13 H13 120.4
C12 C13 C14 119.2(5)
C14 C13 H13 120.4
C9 C14 N2 111.1(4)
C13 C14 N2 129.8(4)
C13 C14 C9 119.1(5)
O1 C15 H15A 109.5
O1 C15 H15B 109.5
H15A C15 H15B 108.1
C16 C15 O1 110.7(6)
C16 C15 H15A 109.5
C16 C15 H15B 109.5
C15 C16 H16A 109.5
C15 C16 H16B 109.5
C15 C16 H16C 109.5
H16A C16 H16B 109.5
H16A C16 H16C 109.5
H16B C16 H16C 109.5
C18 C17 C3 120.8(4)
C22 C17 C3 121.1(5)
C22 C17 C18 118.1(5)
C17 C18 H18 119.9
C19 C18 C17 120.2(5)
C19 C18 H18 119.9
C18 C19 H19 119.3
C20 C19 C18 121.3(6)
C20 C19 H19 119.3
C19 C20 H20 120.4
C19 C20 C21 119.3(5)
C21 C20 H20 120.4
C20 C21 H21 120.1
C22 C21 C20 119.8(5)
C22 C21 H21 120.1
C17 C22 H22 119.3
C21 C22 C17 121.3(5)
C21 C22 H22 119.3
C24 C23 S1 119.3(5)
C24 C23 C28 120.6(6)
C28 C23 S1 120.0(4)
C23 C24 H24 120.8
C23 C24 C25 118.4(7)
C25 C24 H24 120.8
C24 C25 H25 118.8
C26 C25 C24 122.5(7)
C26 C25 H25 118.8
C25 C26 C27 118.2(7)
C25 C26 C29 120.8(8)
C27 C26 C29 121.0(9)
C26 C27 H27 119.3
C26 C27 C28 121.4(7)
C28 C27 H27 119.3
C23 C28 C27 118.8(6)
C23 C28 H28 120.6
C27 C28 H28 120.6
C26 C29 H29A 109.5
C26 C29 H29B 109.5
C26 C29 H29C 109.5
H29A C29 H29B 109.5
H29A C29 H29C 109.5
H29B C29 H29C 109.5
C31 C30 C7 120.1(5)
C35 C30 C7 123.0(5)
C35 C30 C31 116.9(5)
C30 C31 H31 120.0
C32 C31 C30 120.1(7)
C32 C31 H31 120.0
C31 C32 H32 119.7
C33 C32 C31 120.6(8)
C33 C32 H32 119.7
C32 C33 H33 120.3
C34 C33 C32 119.3(7)
C34 C33 H33 120.3
C33 C34 H34 119.3
C33 C34 C35 121.4(7)
C35 C34 H34 119.3
C30 C35 H35 119.1
C34 C35 C30 121.7(6)
C34 C35 H35 119.1
O2 C36 H36A 110.0
O2 C36 H36B 110.0
O2 C36 C37 108.4(5)
H36A C36 H36B 108.4
C37 C36 H36A 110.0
C37 C36 H36B 110.0
C36 C37 H37A 109.5
C36 C37 H37B 109.5
C36 C37 H37C 109.5
H37A C37 H37B 109.5
H37A C37 H37C 109.5
H37B C37 H37C 109.5
C39 C38 S2 120.7(4)
C39 C38 C43 119.9(5)
C43 C38 S2 119.2(4)
C38 C39 H39 120.5
C38 C39 C40 119.0(6)
C40 C39 H39 120.5
C39 C40 H40 119.4
C39 C40 C41 121.2(7)
C41 C40 H40 119.4
C40 C41 C44 119.7(8)
C42 C41 C40 119.0(6)
C42 C41 C44 121.3(8)
C41 C42 H42 119.7
C41 C42 C43 120.7(6)
C43 C42 H42 119.7
C38 C43 H43 119.9
C42 C43 C38 120.2(6)
C42 C43 H43 119.9
C41 C44 H44A 109.5
C41 C44 H44B 109.5
C41 C44 H44C 109.5
H44A C44 H44B 109.5
H44A C44 H44C 109.5
H44B C44 H44C 109.5

loop_
_geom_bond_atom_site_label_1
_geom_bond_atom_site_label_2
_geom_bond_distance
Br1 C3 2.001(5)
Br2 C11 1.898(5)
S1 O3 1.421(4)
S1 O4 1.435(4)
S1 N1 1.652(4)
S1 C23 1.750(6)
S2 O5 1.434(4)
S2 O6 1.428(4)
S2 N3 1.647(4)
S2 C38 1.745(6)
O1 C4 1.404(6)
O1 C15 1.442(6)
O2 C8 1.415(5)
O2 C36 1.433(6)
N1 C1 1.516(6)
N1 C4 1.460(6)
N2 C1 1.412(6)
N2 C5 1.462(6)
N2 C14 1.403(6)
N3 C5 1.493(6)
N3 C6 1.483(6)
C1 H1 0.9800
C1 C2 1.525(7)
C2 H2A 0.9700
C2 H2B 0.9700
C2 C3 1.508(6)
C3 C4 1.547(7)
C3 C17 1.512(7)
C4 H4 0.9800
C5 H5 0.9800
C5 C8 1.551(7)
C6 H6A 0.9700
C6 H6B 0.9700
C6 C7 1.523(7)
C7 H7 0.9800
C7 C8 1.551(7)
C7 C30 1.498(7)
C8 C9 1.504(7)
C9 C10 1.364(7)
C9 C14 1.394(7)
C10 H10 0.9300
C10 C11 1.413(7)
C11 C12 1.370(7)
C12 H12 0.9300
C12 C13 1.382(7)
C13 H13 0.9300
C13 C14 1.388(7)
C15 H15A 0.9700
C15 H15B 0.9700
C15 C16 1.439(9)
C16 H16A 0.9600
C16 H16B 0.9600
C16 H16C 0.9600
C17 C18 1.393(7)
C17 C22 1.370(7)
C18 H18 0.9300
C18 C19 1.366(8)
C19 H19 0.9300
C19 C20 1.351(8)
C20 H20 0.9300
C20 C21 1.384(8)
C21 H21 0.9300
C21 C22 1.371(7)
C22 H22 0.9300
C23 C24 1.385(8)
C23 C28 1.390(8)
C24 H24 0.9300
C24 C25 1.398(10)
C25 H25 0.9300
C25 C26 1.360(11)
C26 C27 1.391(10)
C26 C29 1.535(10)
C27 H27 0.9300
C27 C28 1.393(9)
C28 H28 0.9300
C29 H29A 0.9600
C29 H29B 0.9600
C29 H29C 0.9600
C30 C31 1.410(8)
C30 C35 1.383(8)
C31 H31 0.9300
C31 C32 1.397(9)
C32 H32 0.9300
C32 C33 1.372(11)
C33 H33 0.9300
C33 C34 1.349(11)
C34 H34 0.9300
C34 C35 1.373(8)
C35 H35 0.9300
C36 H36A 0.9700
C36 H36B 0.9700
C36 C37 1.485(8)
C37 H37A 0.9600
C37 H37B 0.9600
C37 H37C 0.9600
C38 C39 1.372(8)
C38 C43 1.392(7)
C39 H39 0.9300
C39 C40 1.380(9)
C40 H40 0.9300
C40 C41 1.401(10)
C41 C42 1.352(9)
C41 C44 1.534(10)
C42 H42 0.9300
C42 C43 1.379(8)
C43 H43 0.9300
C44 H44A 0.9600
C44 H44B 0.9600
C44 H44C 0.9600

loop_
_smtbx_masks_void_nr
_smtbx_masks_void_average_x
_smtbx_masks_void_average_y
_smtbx_masks_void_average_z
_smtbx_masks_void_volume
_smtbx_masks_void_count_electrons
1 0.000 0.000 0.500 449.6 176.0
2 0.000 0.500 0.000 449.6 176.0
